data_4515331
loop_
_publ_author_name
'Wong, Michael Y.'
'Krotkus, Simonas'
'Copley, Graeme'
'Li, Wenbo'
'Murawski, Caroline'
'Hall, David'
'Hedley, Gordon J.'
'Jaricot, Marie'
'Cordes, David B.'
'Slawin, Alexandra M. Z.'
'Olivier, Yoann'
'Beljonne, David'
'Muccioli, Luca'
'Moral, Monica'
'Sancho-Garcia, Juan-Carlos'
'Gather, Malte C.'
'Samuel, Ifor D. W.'
'Zysman-Colman, Eli'

_publ_section_title
;
 Deep-Blue Oxadiazole-Containing Thermally Activated Delayed Fluorescence
 Emitters for Organic Light-Emitting Diodes.
;
_journal_issue 39
_journal_name_full 'ACS applied materials &amp; interfaces'
_journal_page_first 33360
_journal_page_last 33372
_journal_paper_doi 10.1021/acsami.8b11136
_journal_volume 10
_journal_year 2018
_chemical_formula_moiety 'C32 H18 N4'
_chemical_formula_sum 'C32 H18 N4'
_chemical_formula_weight 458.52
_space_group_crystal_system triclinic
_space_group_IT_number 2
_space_group_name_Hall '-P 1'
_space_group_name_H-M_alt 'P -1'
_atom_sites_solution_hydrogens geom
_atom_sites_solution_primary direct
_atom_sites_solution_secondary difmap
_audit_creation_date 2018-03-29
_audit_creation_method 'by CrystalStructure 4.3'
_cell_angle_alpha 93.826(2)
_cell_angle_beta 96.580(3)
_cell_angle_gamma 105.291(3)
_cell_formula_units_Z 4
_cell_length_a 12.1174(14)
_cell_length_b 13.7328(17)
_cell_length_c 15.3198(18)
_cell_measurement_reflns_used 5498
_cell_measurement_temperature 173
_cell_measurement_theta_max 25.40
_cell_measurement_theta_min 1.30
_cell_volume 2430.3(5)
_computing_cell_refinement 'CrystalClear-SM Expert 2.1 b32'
_computing_data_collection 'CrystalClear-SM Expert 2.1 b32 (Rigaku, 2014)'
_computing_data_reduction 'CrystalClear-SM Expert 2.1 b32'
_computing_molecular_graphics 'CrystalStructure 4.3'
_computing_publication_material 'CrystalStructure 4.3 (Rigaku, 2018)'
_computing_structure_refinement 'SHELXL Version 2018/3 (Sheldrick, 2008)'
_computing_structure_solution 'SIR2011 (Burla, et al., 2012)'
_diffrn_ambient_temperature 173
_diffrn_detector_area_resol_mean 11.628
_diffrn_measured_fraction_theta_full 0.989
_diffrn_measured_fraction_theta_max 0.988
_diffrn_measurement_device_type 'Rigaku XtaLAB P200'
_diffrn_measurement_method \w
_diffrn_radiation_type 'Mo K\a'
_diffrn_radiation_wavelength 0.71075
_diffrn_reflns_av_R_equivalents 0.0609
_diffrn_reflns_av_unetI/netI 0.0519
_diffrn_reflns_Laue_measured_fraction_full 0.989
_diffrn_reflns_Laue_measured_fraction_max 0.988
_diffrn_reflns_limit_h_max 14
_diffrn_reflns_limit_h_min -14
_diffrn_reflns_limit_k_max 16
_diffrn_reflns_limit_k_min -16
_diffrn_reflns_limit_l_max 18
_diffrn_reflns_limit_l_min -17
_diffrn_reflns_number 29898
_diffrn_reflns_point_group_measured_fraction_full 0.989
_diffrn_reflns_point_group_measured_fraction_max 0.988
_diffrn_reflns_theta_full 25.242
_diffrn_reflns_theta_max 25.391
_diffrn_reflns_theta_min 1.545
_diffrn_standards_number 0
_exptl_absorpt_coefficient_mu 0.075
_exptl_absorpt_correction_T_max 0.992
_exptl_absorpt_correction_T_min 0.709
_exptl_absorpt_correction_type multi-scan
_exptl_absorpt_process_details 'REQAB (Rigaku, 1998)'
_exptl_crystal_colour green
_exptl_crystal_density_diffrn 1.253
_exptl_crystal_density_method 'not measured'
_exptl_crystal_description prism
_exptl_crystal_F_000 952.00
_exptl_crystal_size_max 0.190
_exptl_crystal_size_mid 0.120
_exptl_crystal_size_min 0.100
_refine_diff_density_max 0.14
_refine_diff_density_min -0.17
_refine_ls_extinction_method none
_refine_ls_goodness_of_fit_ref 0.856
_refine_ls_hydrogen_treatment constr
_refine_ls_number_parameters 649
_refine_ls_number_reflns 8845
_refine_ls_number_restraints 0
_refine_ls_R_factor_all 0.0730
_refine_ls_R_factor_gt 0.0422
_refine_ls_shift/su_max 0.000
_refine_ls_structure_factor_coef Fsqd
_refine_ls_weighting_details 'w = 1/[\s^2^(Fo^2^)+(0.0538P)^2^] where P=(Fo^2^+2Fc^2^)/3'
_refine_ls_weighting_scheme calc
_refine_ls_wR_factor_gt 0.0961
_refine_ls_wR_factor_ref 0.1049
_reflns_Friedel_coverage 0.000
_reflns_number_gt 5384
_reflns_number_total 8845
_reflns_threshold_expression F^2^>2.0\s(F^2^)
_cod_data_source_file am8b11136_si_002.cif
_cod_data_source_block 2CzPN
_cod_database_code 4515331

loop_
_space_group_symop_id
_space_group_symop_operation_xyz
1 +X,+Y,+Z
2 -X,-Y,-Z

loop_
_atom_site_label
_atom_site_type_symbol
_atom_site_fract_x
_atom_site_fract_y
_atom_site_fract_z
_atom_site_U_iso_or_equiv
_atom_site_adp_type
_atom_site_occupancy
_atom_site_site_symmetry_order
_atom_site_calc_flag
_atom_site_refinement_flags_posn
_atom_site_refinement_flags_adp
N7 N -0.02223(11) 0.64898(9) 0.28908(8) 0.0573(3) Uani 1 1 d . .
N20 N 0.17189(10) 0.81668(9) 0.26586(8) 0.0555(3) Uani 1 1 d . .
N33 N 0.07014(15) 0.77136(12) -0.12142(11) 0.0916(5) Uani 1 1 d . .
N34 N -0.14514(14) 0.51416(14) -0.08928(11) 0.0926(5) Uani 1 1 d . .
N47 N 0.43617(10) 0.71908(9) 0.09615(9) 0.0581(3) Uani 1 1 d . .
N60 N 0.65922(10) 0.80633(9) 0.20219(8) 0.0580(3) Uani 1 1 d . .
N73 N 0.60532(17) 0.49075(16) 0.44619(14) 0.1248(7) Uani 1 1 d . .
N74 N 0.29623(19) 0.37053(15) 0.29402(16) 0.1415(8) Uani 1 1 d . .
C1 C 0.00607(13) 0.67280(11) 0.20506(10) 0.0541(4) Uani 1 1 d . .
C2 C 0.09692(12) 0.75708(11) 0.19364(10) 0.0524(4) Uani 1 1 d . .
C3 C 0.11483(13) 0.78144(11) 0.10915(10) 0.0565(4) Uani 1 1 d . .
H3 H 0.174220 0.839939 0.101686 0.068 Uiso 1 1 calc R U
C4 C 0.04832(13) 0.72259(11) 0.03586(10) 0.0555(4) Uani 1 1 d . .
C5 C -0.03676(13) 0.63432(11) 0.04727(10) 0.0570(4) Uani 1 1 d . .
C6 C -0.05742(13) 0.61175(12) 0.13120(10) 0.0594(4) Uani 1 1 d . .
H6 H -0.116558 0.552965 0.138438 0.071 Uiso 1 1 calc R U
C8 C -0.04994(13) 0.55008(12) 0.31637(10) 0.0570(4) Uani 1 1 d . .
C9 C -0.03316(15) 0.46225(13) 0.27821(11) 0.0704(5) Uani 1 1 d . .
H9 H 0.000022 0.461331 0.225015 0.084 Uiso 1 1 calc R U
C10 C -0.06668(17) 0.37539(13) 0.32063(13) 0.0816(5) Uani 1 1 d . .
H10 H -0.057697 0.313280 0.295488 0.098 Uiso 1 1 calc R U
C11 C -0.11285(17) 0.37745(15) 0.39868(13) 0.0832(5) Uani 1 1 d . .
H11 H -0.135789 0.316553 0.425993 0.100 Uiso 1 1 calc R U
C12 C -0.12625(16) 0.46517(15) 0.43747(12) 0.0767(5) Uani 1 1 d . .
H12 H -0.157139 0.465859 0.491699 0.092 Uiso 1 1 calc R U
C13 C -0.09387(13) 0.55376(12) 0.39620(10) 0.0602(4) Uani 1 1 d . .
C14 C -0.09299(13) 0.65742(13) 0.42021(10) 0.0613(4) Uani 1 1 d . .
C15 C -0.12497(16) 0.70614(16) 0.49106(12) 0.0798(5) Uani 1 1 d . .
H15 H -0.154346 0.669171 0.537537 0.096 Uiso 1 1 calc R U
C16 C -0.11388(18) 0.80827(17) 0.49359(14) 0.0923(6) Uani 1 1 d . .
H16 H -0.133631 0.842469 0.542931 0.111 Uiso 1 1 calc R U
C17 C -0.07400(16) 0.86224(15) 0.42464(14) 0.0832(5) Uani 1 1 d . .
H17 H -0.067742 0.932832 0.427338 0.100 Uiso 1 1 calc R U
C18 C -0.04364(14) 0.81594(13) 0.35311(12) 0.0688(5) Uani 1 1 d . .
H18 H -0.018808 0.852810 0.305323 0.083 Uiso 1 1 calc R U
C19 C -0.05007(12) 0.71375(12) 0.35219(10) 0.0568(4) Uani 1 1 d . .
C21 C 0.20234(13) 0.92320(11) 0.27934(10) 0.0549(4) Uani 1 1 d . .
C22 C 0.15747(14) 0.99077(12) 0.23402(11) 0.0651(4) Uani 1 1 d . .
H22 H 0.098093 0.967959 0.185157 0.078 Uiso 1 1 calc R U
C23 C 0.20199(17) 1.09271(13) 0.26225(12) 0.0745(5) Uani 1 1 d . .
H23 H 0.173310 1.140959 0.231827 0.089 Uiso 1 1 calc R U
C24 C 0.28727(17) 1.12588(14) 0.33374(13) 0.0801(5) Uani 1 1 d . .
H24 H 0.317334 1.196526 0.351265 0.096 Uiso 1 1 calc R U
C25 C 0.32904(16) 1.05822(13) 0.37968(12) 0.0769(5) Uani 1 1 d . .
H25 H 0.386557 1.081616 0.429679 0.092 Uiso 1 1 calc R U
C26 C 0.28681(13) 0.95485(12) 0.35278(10) 0.0595(4) Uani 1 1 d . .
C27 C 0.31069(13) 0.86511(12) 0.38498(10) 0.0599(4) Uani 1 1 d . .
C28 C 0.38652(16) 0.84862(15) 0.45405(12) 0.0774(5) Uani 1 1 d . .
H28 H 0.435251 0.904194 0.492621 0.093 Uiso 1 1 calc R U
C29 C 0.39031(16) 0.75168(16) 0.46594(12) 0.0816(5) Uani 1 1 d . .
H29 H 0.441717 0.740253 0.513317 0.098 Uiso 1 1 calc R U
C30 C 0.32020(16) 0.66977(14) 0.40987(12) 0.0714(5) Uani 1 1 d . .
H30 H 0.324689 0.603170 0.419302 0.086 Uiso 1 1 calc R U
C31 C 0.24423(14) 0.68334(12) 0.34079(11) 0.0620(4) Uani 1 1 d . .
H31 H 0.196920 0.627382 0.301898 0.074 Uiso 1 1 calc R U
C32 C 0.23927(13) 0.78149(11) 0.33004(10) 0.0539(4) Uani 1 1 d . .
C33 C 0.06354(14) 0.74999(12) -0.05134(12) 0.0637(4) Uani 1 1 d . .
C34 C -0.09972(15) 0.56811(14) -0.02842(12) 0.0673(5) Uani 1 1 d . .
C41 C 0.47518(13) 0.67371(11) 0.16920(10) 0.0556(4) Uani 1 1 d . .
C42 C 0.58137(13) 0.71624(11) 0.22183(10) 0.0549(4) Uani 1 1 d . .
C43 C 0.61373(14) 0.66946(12) 0.29398(11) 0.0627(4) Uani 1 1 d . .
H43 H 0.685453 0.699674 0.330097 0.075 Uiso 1 1 calc R U
C44 C 0.54280(14) 0.57898(12) 0.31430(11) 0.0648(4) Uani 1 1 d . .
C45 C 0.43804(14) 0.53537(12) 0.26034(12) 0.0662(4) Uani 1 1 d . .
C46 C 0.40482(14) 0.58303(12) 0.18967(11) 0.0637(4) Uani 1 1 d . .
H46 H 0.332441 0.553345 0.154256 0.076 Uiso 1 1 calc R U
C48 C 0.40060(13) 0.67123(13) 0.00997(11) 0.0594(4) Uani 1 1 d . .
C49 C 0.39796(14) 0.57447(13) -0.02324(12) 0.0691(5) Uani 1 1 d . .
H49 H 0.418342 0.527727 0.014210 0.083 Uiso 1 1 calc R U
C50 C 0.36478(16) 0.54826(15) -0.11240(13) 0.0789(5) Uani 1 1 d . .
H50 H 0.363340 0.482402 -0.136735 0.095 Uiso 1 1 calc R U
C51 C 0.33350(17) 0.61470(17) -0.16768(13) 0.0858(6) Uani 1 1 d . .
H51 H 0.310969 0.594132 -0.229021 0.103 Uiso 1 1 calc R U
C52 C 0.33481(15) 0.71047(16) -0.13435(13) 0.0784(5) Uani 1 1 d . .
H52 H 0.312933 0.756110 -0.172315 0.094 Uiso 1 1 calc R U
C53 C 0.36860(13) 0.74007(13) -0.04416(12) 0.0628(4) Uani 1 1 d . .
C54 C 0.38130(13) 0.83246(13) 0.01108(11) 0.0614(4) Uani 1 1 d . .
C55 C 0.35835(14) 0.92429(14) -0.00381(14) 0.0732(5) Uani 1 1 d . .
H55 H 0.329804 0.936042 -0.061395 0.088 Uiso 1 1 calc R U
C56 C 0.37731(15) 0.99760(14) 0.06538(15) 0.0776(5) Uani 1 1 d . .
H56 H 0.362784 1.060859 0.055183 0.093 Uiso 1 1 calc R U
C57 C 0.41744(14) 0.98133(13) 0.15033(14) 0.0745(5) Uani 1 1 d . .
H57 H 0.429471 1.033440 0.197256 0.089 Uiso 1 1 calc R U
C58 C 0.44019(13) 0.89013(13) 0.16765(13) 0.0664(4) Uani 1 1 d . .
H58 H 0.466472 0.878193 0.225746 0.080 Uiso 1 1 calc R U
C59 C 0.42313(13) 0.81769(12) 0.09728(11) 0.0576(4) Uani 1 1 d . .
C61 C 0.71344(13) 0.81700(12) 0.12608(10) 0.0551(4) Uani 1 1 d . .
C62 C 0.69809(14) 0.74993(13) 0.05218(11) 0.0648(4) Uani 1 1 d . .
H62 H 0.643365 0.685236 0.046623 0.078 Uiso 1 1 calc R U
C63 C 0.76503(16) 0.77966(15) -0.01408(12) 0.0752(5) Uani 1 1 d . .
H63 H 0.755714 0.735190 -0.066260 0.090 Uiso 1 1 calc R U
C64 C 0.84567(16) 0.87411(16) -0.00458(14) 0.0793(5) Uani 1 1 d . .
H64 H 0.890977 0.893090 -0.050528 0.095 Uiso 1 1 calc R U
C65 C 0.86122(14) 0.94016(15) 0.06918(13) 0.0738(5) Uani 1 1 d . .
H65 H 0.916539 1.004511 0.074384 0.089 Uiso 1 1 calc R U
C66 C 0.79536(13) 0.91244(12) 0.13669(11) 0.0603(4) Uani 1 1 d . .
C67 C 0.79027(14) 0.96101(12) 0.22162(12) 0.0654(4) Uani 1 1 d . .
C68 C 0.84852(18) 1.05476(14) 0.26843(15) 0.0862(6) Uani 1 1 d . .
H68 H 0.906090 1.101806 0.243737 0.103 Uiso 1 1 calc R U
C69 C 0.8219(2) 1.07803(15) 0.34989(16) 0.1006(7) Uani 1 1 d . .
H69 H 0.861861 1.141501 0.382066 0.121 Uiso 1 1 calc R U
C70 C 0.7371(2) 1.01031(16) 0.38673(14) 0.0947(6) Uani 1 1 d . .
H70 H 0.719593 1.028779 0.443338 0.114 Uiso 1 1 calc R U
C71 C 0.67802(16) 0.91704(14) 0.34272(12) 0.0757(5) Uani 1 1 d . .
H71 H 0.620337 0.870659 0.367874 0.091 Uiso 1 1 calc R U
C72 C 0.70616(13) 0.89383(12) 0.26058(11) 0.0603(4) Uani 1 1 d . .
C73 C 0.57826(16) 0.53015(15) 0.38796(14) 0.0835(6) Uani 1 1 d . .
C74 C 0.35993(18) 0.44256(15) 0.27978(15) 0.0930(6) Uani 1 1 d . .

loop_
_atom_site_aniso_label
_atom_site_aniso_U_11
_atom_site_aniso_U_22
_atom_site_aniso_U_33
_atom_site_aniso_U_23
_atom_site_aniso_U_13
_atom_site_aniso_U_12
N7 0.0598(8) 0.0532(8) 0.0571(8) 0.0121(7) 0.0148(6) 0.0074(6)
N20 0.0534(8) 0.0489(8) 0.0592(8) 0.0120(6) 0.0030(6) 0.0056(6)
N33 0.1085(13) 0.0910(12) 0.0665(10) 0.0217(9) 0.0149(9) 0.0078(9)
N34 0.0705(11) 0.1061(13) 0.0804(11) -0.0063(10) 0.0009(9) -0.0041(9)
N47 0.0528(8) 0.0552(8) 0.0662(9) 0.0149(7) 0.0034(6) 0.0150(6)
N60 0.0499(8) 0.0548(8) 0.0650(8) 0.0133(7) 0.0121(6) 0.0033(6)
N73 0.1073(15) 0.1599(18) 0.1304(16) 0.0934(15) 0.0285(12) 0.0523(13)
N74 0.1218(17) 0.0883(13) 0.204(2) 0.0701(15) 0.0286(15) -0.0064(12)
C1 0.0505(9) 0.0538(9) 0.0559(10) 0.0125(8) 0.0093(7) 0.0081(7)
C2 0.0487(9) 0.0522(9) 0.0543(9) 0.0102(8) 0.0057(7) 0.0098(7)
C3 0.0521(9) 0.0534(9) 0.0617(10) 0.0165(8) 0.0100(8) 0.0071(7)
C4 0.0536(9) 0.0581(10) 0.0527(10) 0.0124(8) 0.0061(7) 0.0104(8)
C5 0.0489(9) 0.0587(10) 0.0584(10) 0.0087(8) 0.0019(7) 0.0078(8)
C6 0.0510(9) 0.0594(10) 0.0627(11) 0.0141(8) 0.0097(8) 0.0033(8)
C8 0.0558(10) 0.0518(10) 0.0584(10) 0.0126(8) 0.0085(8) 0.0040(7)
C9 0.0822(12) 0.0599(11) 0.0659(11) 0.0112(9) 0.0151(9) 0.0106(9)
C10 0.1005(15) 0.0557(11) 0.0838(13) 0.0144(10) 0.0119(11) 0.0117(10)
C11 0.0961(15) 0.0637(12) 0.0846(14) 0.0275(10) 0.0160(11) 0.0064(10)
C12 0.0777(12) 0.0786(13) 0.0712(12) 0.0270(10) 0.0200(9) 0.0081(10)
C13 0.0557(10) 0.0643(11) 0.0578(10) 0.0167(8) 0.0108(8) 0.0079(8)
C14 0.0549(10) 0.0707(11) 0.0582(10) 0.0141(9) 0.0117(8) 0.0138(8)
C15 0.0813(13) 0.0944(15) 0.0694(12) 0.0150(11) 0.0245(10) 0.0266(11)
C16 0.1010(16) 0.0996(17) 0.0860(14) 0.0008(13) 0.0275(12) 0.0405(13)
C17 0.0806(13) 0.0745(13) 0.1006(15) 0.0065(12) 0.0224(11) 0.0283(10)
C18 0.0616(11) 0.0649(11) 0.0828(12) 0.0153(10) 0.0179(9) 0.0170(9)
C19 0.0473(9) 0.0605(10) 0.0613(10) 0.0092(8) 0.0078(7) 0.0116(7)
C21 0.0520(9) 0.0504(9) 0.0599(10) 0.0123(8) 0.0087(8) 0.0075(7)
C22 0.0655(11) 0.0587(11) 0.0679(11) 0.0148(9) 0.0046(8) 0.0111(8)
C23 0.0852(13) 0.0580(11) 0.0825(13) 0.0210(10) 0.0148(11) 0.0185(10)
C24 0.0880(14) 0.0557(11) 0.0872(14) 0.0097(10) 0.0076(11) 0.0047(10)
C25 0.0763(12) 0.0617(12) 0.0789(12) 0.0065(10) -0.0034(9) 0.0011(9)
C26 0.0549(10) 0.0564(10) 0.0613(10) 0.0102(8) 0.0052(8) 0.0051(8)
C27 0.0526(10) 0.0644(10) 0.0588(10) 0.0118(8) 0.0051(8) 0.0089(8)
C28 0.0695(12) 0.0765(13) 0.0776(12) 0.0128(10) -0.0084(9) 0.0116(9)
C29 0.0725(13) 0.0939(15) 0.0776(13) 0.0221(12) -0.0058(10) 0.0249(11)
C30 0.0704(12) 0.0738(12) 0.0775(12) 0.0286(10) 0.0144(10) 0.0258(10)
C31 0.0576(10) 0.0612(11) 0.0681(11) 0.0163(8) 0.0133(8) 0.0136(8)
C32 0.0491(9) 0.0574(10) 0.0550(9) 0.0158(8) 0.0096(7) 0.0106(8)
C33 0.0637(11) 0.0629(11) 0.0591(11) 0.0127(9) 0.0067(8) 0.0073(8)
C34 0.0544(10) 0.0744(12) 0.0651(12) 0.0101(10) 0.0052(9) 0.0041(9)
C41 0.0487(9) 0.0523(9) 0.0668(10) 0.0143(8) 0.0105(8) 0.0124(7)
C42 0.0477(9) 0.0529(9) 0.0639(10) 0.0147(8) 0.0126(8) 0.0092(7)
C43 0.0527(10) 0.0692(11) 0.0670(10) 0.0196(9) 0.0094(8) 0.0145(8)
C44 0.0590(11) 0.0686(11) 0.0741(11) 0.0286(9) 0.0177(9) 0.0210(9)
C45 0.0597(11) 0.0549(10) 0.0865(12) 0.0250(9) 0.0188(9) 0.0120(8)
C46 0.0500(9) 0.0565(10) 0.0808(12) 0.0163(9) 0.0069(8) 0.0064(8)
C48 0.0486(9) 0.0637(11) 0.0669(11) 0.0152(9) 0.0085(8) 0.0149(8)
C49 0.0611(11) 0.0688(12) 0.0781(13) 0.0106(10) 0.0091(9) 0.0186(9)
C50 0.0713(12) 0.0834(13) 0.0815(14) 0.0018(11) 0.0106(10) 0.0219(10)
C51 0.0808(14) 0.1063(17) 0.0705(13) 0.0042(12) 0.0092(10) 0.0279(12)
C52 0.0705(12) 0.0985(15) 0.0724(13) 0.0261(11) 0.0115(9) 0.0289(11)
C53 0.0500(10) 0.0725(12) 0.0697(12) 0.0203(10) 0.0123(8) 0.0186(8)
C54 0.0458(9) 0.0666(11) 0.0779(12) 0.0276(10) 0.0164(8) 0.0177(8)
C55 0.0576(11) 0.0762(13) 0.0956(14) 0.0361(12) 0.0211(9) 0.0238(9)
C56 0.0623(11) 0.0623(12) 0.1176(17) 0.0322(12) 0.0249(11) 0.0222(9)
C57 0.0572(11) 0.0614(11) 0.1070(15) 0.0094(10) 0.0214(10) 0.0152(9)
C58 0.0518(10) 0.0635(11) 0.0862(13) 0.0166(10) 0.0139(8) 0.0159(8)
C59 0.0448(9) 0.0529(10) 0.0776(12) 0.0157(9) 0.0147(8) 0.0127(7)
C61 0.0466(9) 0.0595(10) 0.0614(10) 0.0179(9) 0.0080(7) 0.0153(7)
C62 0.0586(10) 0.0653(11) 0.0739(12) 0.0153(10) 0.0132(9) 0.0188(8)
C63 0.0735(12) 0.0888(14) 0.0745(12) 0.0191(10) 0.0213(10) 0.0347(11)
C64 0.0657(12) 0.0988(15) 0.0841(14) 0.0382(12) 0.0283(10) 0.0263(11)
C65 0.0569(11) 0.0767(12) 0.0888(14) 0.0370(11) 0.0146(10) 0.0109(9)
C66 0.0483(9) 0.0600(10) 0.0722(11) 0.0266(9) 0.0071(8) 0.0098(8)
C67 0.0594(10) 0.0550(10) 0.0774(12) 0.0212(9) 0.0020(8) 0.0074(8)
C68 0.0927(15) 0.0575(12) 0.0945(15) 0.0209(11) 0.0003(12) -0.0017(10)
C69 0.130(2) 0.0611(13) 0.0969(17) 0.0041(12) -0.0018(14) 0.0110(13)
C70 0.1230(18) 0.0779(14) 0.0825(14) 0.0026(12) 0.0123(13) 0.0285(13)
C71 0.0810(13) 0.0692(12) 0.0743(12) 0.0076(10) 0.0136(10) 0.0148(10)
C72 0.0561(10) 0.0547(10) 0.0669(11) 0.0106(9) 0.0049(8) 0.0101(8)
C73 0.0677(12) 0.0976(14) 0.0951(14) 0.0493(12) 0.0222(10) 0.0256(11)
C74 0.0825(14) 0.0701(13) 0.1251(17) 0.0399(12) 0.0202(12) 0.0090(11)

loop_
_atom_type_symbol
_atom_type_description
_atom_type_scat_dispersion_real
_atom_type_scat_dispersion_imag
_atom_type_scat_source
C C 0.0033 0.0016
;
International Tables for Crystallography
(Vol. C, Tables 4.2.6.8 and 6.1.1.4)
;
H H 0.0000 0.0000
;
International Tables for Crystallography
(Vol. C, Table 6.1.1.4)
;
N N 0.0061 0.0033
;
International Tables for Crystallography
(Vol. C, Tables 4.2.6.8 and 6.1.1.4)
;

loop_
_geom_angle_atom_site_label_1
_geom_angle_atom_site_label_2
_geom_angle_atom_site_label_3
_geom_angle
C19 N7 C1 125.85(12)
C19 N7 C8 108.15(12)
C1 N7 C8 124.87(13)
C32 N20 C2 125.81(12)
C32 N20 C21 108.41(12)
C2 N20 C21 125.35(12)
C48 N47 C59 108.41(13)
C48 N47 C41 125.19(13)
C59 N47 C41 126.38(14)
C72 N60 C61 108.82(12)
C72 N60 C42 125.28(12)
C61 N60 C42 125.36(13)
C6 C1 N7 119.06(13)
C6 C1 C2 118.78(13)
N7 C1 C2 122.16(13)
C3 C2 N20 118.69(13)
C3 C2 C1 119.52(14)
N20 C2 C1 121.77(13)
C4 C3 C2 121.28(14)
C4 C3 H3 119.4
C2 C3 H3 119.4
C3 C4 C5 119.08(13)
C3 C4 C33 121.33(14)
C5 C4 C33 119.59(14)
C6 C5 C4 119.70(14)
C6 C5 C34 120.76(14)
C4 C5 C34 119.53(14)
C5 C6 C1 121.38(14)
C5 C6 H6 119.3
C1 C6 H6 119.3
C9 C8 C13 122.11(14)
C9 C8 N7 129.50(14)
C13 C8 N7 108.28(14)
C8 C9 C10 117.26(16)
C8 C9 H9 121.4
C10 C9 H9 121.4
C11 C10 C9 121.19(18)
C11 C10 H10 119.4
C9 C10 H10 119.4
C12 C11 C10 121.32(17)
C12 C11 H11 119.3
C10 C11 H11 119.3
C11 C12 C13 118.87(16)
C11 C12 H12 120.6
C13 C12 H12 120.6
C8 C13 C12 119.19(16)
C8 C13 C14 107.96(13)
C12 C13 C14 132.83(15)
C15 C14 C19 119.21(16)
C15 C14 C13 134.01(15)
C19 C14 C13 106.77(14)
C16 C15 C14 119.38(17)
C16 C15 H15 120.3
C14 C15 H15 120.3
C15 C16 C17 120.59(18)
C15 C16 H16 119.7
C17 C16 H16 119.7
C18 C17 C16 121.38(18)
C18 C17 H17 119.3
C16 C17 H17 119.3
C17 C18 C19 118.10(16)
C17 C18 H18 120.9
C19 C18 H18 120.9
C18 C19 N7 129.92(14)
C18 C19 C14 121.24(15)
N7 C19 C14 108.81(13)
C22 C21 C26 122.08(15)
C22 C21 N20 129.35(14)
C26 C21 N20 108.50(13)
C21 C22 C23 117.59(16)
C21 C22 H22 121.2
C23 C22 H22 121.2
C24 C23 C22 121.28(17)
C24 C23 H23 119.4
C22 C23 H23 119.4
C25 C24 C23 120.72(17)
C25 C24 H24 119.6
C23 C24 H24 119.6
C24 C25 C26 119.62(17)
C24 C25 H25 120.2
C26 C25 H25 120.2
C25 C26 C21 118.67(15)
C25 C26 C27 134.02(16)
C21 C26 C27 107.31(14)
C28 C27 C32 118.81(15)
C28 C27 C26 133.85(16)
C32 C27 C26 107.33(13)
C29 C28 C27 119.41(17)
C29 C28 H28 120.3
C27 C28 H28 120.3
C28 C29 C30 120.99(17)
C28 C29 H29 119.5
C30 C29 H29 119.5
C31 C30 C29 121.14(16)
C31 C30 H30 119.4
C29 C30 H30 119.4
C30 C31 C32 117.61(16)
C30 C31 H31 121.2
C32 C31 H31 121.2
C31 C32 N20 129.52(14)
C31 C32 C27 122.01(15)
N20 C32 C27 108.43(13)
N33 C33 C4 176.74(18)
N34 C34 C5 176.73(19)
C46 C41 C42 118.66(14)
C46 C41 N47 118.56(14)
C42 C41 N47 122.77(13)
C43 C42 C41 120.14(14)
C43 C42 N60 118.47(14)
C41 C42 N60 121.38(13)
C42 C43 C44 120.92(15)
C42 C43 H43 119.5
C44 C43 H43 119.5
C43 C44 C45 118.82(15)
C43 C44 C73 120.44(16)
C45 C44 C73 120.72(15)
C46 C45 C44 120.22(14)
C46 C45 C74 118.73(17)
C44 C45 C74 120.98(16)
C45 C46 C41 121.21(15)
C45 C46 H46 119.4
C41 C46 H46 119.4
C49 C48 C53 121.74(16)
C49 C48 N47 129.53(15)
C53 C48 N47 108.69(14)
C50 C49 C48 117.62(17)
C50 C49 H49 121.2
C48 C49 H49 121.2
C49 C50 C51 122.03(18)
C49 C50 H50 119.0
C51 C50 H50 119.0
C52 C51 C50 120.27(18)
C52 C51 H51 119.9
C50 C51 H51 119.9
C51 C52 C53 119.39(18)
C51 C52 H52 120.3
C53 C52 H52 120.3
C52 C53 C48 118.94(17)
C52 C53 C54 133.77(16)
C48 C53 C54 107.28(15)
C55 C54 C59 118.77(17)
C55 C54 C53 133.84(17)
C59 C54 C53 107.36(14)
C56 C55 C54 119.23(18)
C56 C55 H55 120.4
C54 C55 H55 120.4
C55 C56 C57 121.25(17)
C55 C56 H56 119.4
C57 C56 H56 119.4
C58 C57 C56 121.00(18)
C58 C57 H57 119.5
C56 C57 H57 119.5
C59 C58 C57 117.29(17)
C59 C58 H58 121.4
C57 C58 H58 121.4
C58 C59 N47 129.25(15)
C58 C59 C54 122.44(15)
N47 C59 C54 108.23(15)
C62 C61 N60 129.74(14)
C62 C61 C66 122.19(14)
N60 C61 C66 108.04(14)
C61 C62 C63 117.89(16)
C61 C62 H62 121.1
C63 C62 H62 121.1
C62 C63 C64 120.40(18)
C62 C63 H63 119.8
C64 C63 H63 119.8
C65 C64 C63 121.51(16)
C65 C64 H64 119.2
C63 C64 H64 119.2
C64 C65 C66 119.37(17)
C64 C65 H65 120.3
C66 C65 H65 120.3
C65 C66 C61 118.62(17)
C65 C66 C67 134.02(16)
C61 C66 C67 107.36(13)
C68 C67 C72 118.47(17)
C68 C67 C66 134.25(16)
C72 C67 C66 107.28(14)
C69 C68 C67 119.31(19)
C69 C68 H68 120.3
C67 C68 H68 120.3
C68 C69 C70 121.08(19)
C68 C69 H69 119.5
C70 C69 H69 119.5
C71 C70 C69 121.3(2)
C71 C70 H70 119.3
C69 C70 H70 119.3
C70 C71 C72 117.21(18)
C70 C71 H71 121.4
C72 C71 H71 121.4
C71 C72 N60 128.87(15)
C71 C72 C67 122.63(16)
N60 C72 C67 108.49(14)
N73 C73 C44 179.3(2)
N74 C74 C45 178.2(2)

loop_
_geom_bond_atom_site_label_1
_geom_bond_atom_site_label_2
_geom_bond_distance
N7 C19 1.3993(19)
N7 C1 1.4070(18)
N7 C8 1.4141(18)
N20 C32 1.3980(18)
N20 C2 1.4056(18)
N20 C21 1.4058(18)
N33 C33 1.1377(19)
N34 C34 1.138(2)
N47 C48 1.402(2)
N47 C59 1.4035(19)
N47 C41 1.4111(19)
N60 C72 1.3953(19)
N60 C61 1.4000(19)
N60 C42 1.4179(18)
N73 C73 1.135(2)
N74 C74 1.134(2)
C1 C6 1.382(2)
C1 C2 1.408(2)
C2 C3 1.385(2)
C3 C4 1.375(2)
C3 H3 0.9500
C4 C5 1.405(2)
C4 C33 1.431(2)
C5 C6 1.378(2)
C5 C34 1.430(2)
C6 H6 0.9500
C8 C9 1.379(2)
C8 C13 1.392(2)
C9 C10 1.385(2)
C9 H9 0.9500
C10 C11 1.379(3)
C10 H10 0.9500
C11 C12 1.364(3)
C11 H11 0.9500
C12 C13 1.393(2)
C12 H12 0.9500
C13 C14 1.443(2)
C14 C15 1.383(2)
C14 C19 1.405(2)
C15 C16 1.371(3)
C15 H15 0.9500
C16 C17 1.390(3)
C16 H16 0.9500
C17 C18 1.365(2)
C17 H17 0.9500
C18 C19 1.384(2)
C18 H18 0.9500
C21 C22 1.380(2)
C21 C26 1.392(2)
C22 C23 1.380(2)
C22 H22 0.9500
C23 C24 1.379(3)
C23 H23 0.9500
C24 C25 1.367(2)
C24 H24 0.9500
C25 C26 1.392(2)
C25 H25 0.9500
C26 C27 1.443(2)
C27 C28 1.391(2)
C27 C32 1.399(2)
C28 C29 1.368(2)
C28 H28 0.9500
C29 C30 1.387(2)
C29 H29 0.9500
C30 C31 1.377(2)
C30 H30 0.9500
C31 C32 1.385(2)
C31 H31 0.9500
C41 C46 1.389(2)
C41 C42 1.396(2)
C42 C43 1.384(2)
C43 C44 1.389(2)
C43 H43 0.9500
C44 C45 1.395(2)
C44 C73 1.432(3)
C45 C46 1.377(2)
C45 C74 1.445(2)
C46 H46 0.9500
C48 C49 1.382(2)
C48 C53 1.399(2)
C49 C50 1.375(2)
C49 H49 0.9500
C50 C51 1.380(3)
C50 H50 0.9500
C51 C52 1.374(3)
C51 H51 0.9500
C52 C53 1.396(2)
C52 H52 0.9500
C53 C54 1.440(2)
C54 C55 1.389(2)
C54 C59 1.407(2)
C55 C56 1.367(2)
C55 H55 0.9500
C56 C57 1.390(3)
C56 H56 0.9500
C57 C58 1.387(2)
C57 H57 0.9500
C58 C59 1.375(2)
C58 H58 0.9500
C61 C62 1.374(2)
C61 C66 1.406(2)
C62 C63 1.387(2)
C62 H62 0.9500
C63 C64 1.390(3)
C63 H63 0.9500
C64 C65 1.363(2)
C64 H64 0.9500
C65 C66 1.390(2)
C65 H65 0.9500
C66 C67 1.437(2)
C67 C68 1.397(2)
C67 C72 1.401(2)
C68 C69 1.363(3)
C68 H68 0.9500
C69 C70 1.392(3)
C69 H69 0.9500
C70 C71 1.378(3)
C70 H70 0.9500
C71 C72 1.380(2)
C71 H71 0.9500

loop_
_geom_torsion_atom_site_label_1
_geom_torsion_atom_site_label_2
_geom_torsion_atom_site_label_3
_geom_torsion_atom_site_label_4
_geom_torsion
C19 N7 C1 C6 -123.78(16)
C8 N7 C1 C6 42.6(2)
C19 N7 C1 C2 56.1(2)
C8 N7 C1 C2 -137.54(15)
C32 N20 C2 C3 -121.73(15)
C21 N20 C2 C3 49.9(2)
C32 N20 C2 C1 57.1(2)
C21 N20 C2 C1 -131.30(15)
C6 C1 C2 C3 5.0(2)
N7 C1 C2 C3 -174.84(14)
C6 C1 C2 N20 -173.83(14)
N7 C1 C2 N20 6.3(2)
N20 C2 C3 C4 176.34(14)
C1 C2 C3 C4 -2.5(2)
C2 C3 C4 C5 -2.1(2)
C2 C3 C4 C33 177.35(15)
C3 C4 C5 C6 4.3(2)
C33 C4 C5 C6 -175.21(15)
C3 C4 C5 C34 -174.76(14)
C33 C4 C5 C34 5.8(2)
C4 C5 C6 C1 -1.8(2)
C34 C5 C6 C1 177.26(15)
N7 C1 C6 C5 176.98(14)
C2 C1 C6 C5 -2.9(2)
C19 N7 C8 C9 -176.68(16)
C1 N7 C8 C9 14.9(3)
C19 N7 C8 C13 -0.43(17)
C1 N7 C8 C13 -168.86(13)
C13 C8 C9 C10 2.8(3)
N7 C8 C9 C10 178.58(16)
C8 C9 C10 C11 -1.2(3)
C9 C10 C11 C12 -0.6(3)
C10 C11 C12 C13 0.9(3)
C9 C8 C13 C12 -2.5(2)
N7 C8 C13 C12 -179.12(14)
C9 C8 C13 C14 176.11(15)
N7 C8 C13 C14 -0.47(17)
C11 C12 C13 C8 0.6(3)
C11 C12 C13 C14 -177.62(17)
C8 C13 C14 C15 -179.54(19)
C12 C13 C14 C15 -1.2(3)
C8 C13 C14 C19 1.19(17)
C12 C13 C14 C19 179.57(18)
C19 C14 C15 C16 -0.2(3)
C13 C14 C15 C16 -179.37(18)
C14 C15 C16 C17 1.8(3)
C15 C16 C17 C18 -0.7(3)
C16 C17 C18 C19 -2.0(3)
C17 C18 C19 N7 -178.49(16)
C17 C18 C19 C14 3.7(2)
C1 N7 C19 C18 -8.5(3)
C8 N7 C19 C18 -176.83(16)
C1 N7 C19 C14 169.47(13)
C8 N7 C19 C14 1.19(17)
C15 C14 C19 C18 -2.6(2)
C13 C14 C19 C18 176.76(14)
C15 C14 C19 N7 179.14(15)
C13 C14 C19 N7 -1.46(17)
C32 N20 C21 C22 -178.27(15)
C2 N20 C21 C22 8.9(2)
C32 N20 C21 C26 -1.21(16)
C2 N20 C21 C26 -174.03(13)
C26 C21 C22 C23 2.0(2)
N20 C21 C22 C23 178.75(15)
C21 C22 C23 C24 -0.7(3)
C22 C23 C24 C25 -1.0(3)
C23 C24 C25 C26 1.4(3)
C24 C25 C26 C21 -0.1(3)
C24 C25 C26 C27 -179.93(18)
C22 C21 C26 C25 -1.6(2)
N20 C21 C26 C25 -178.94(14)
C22 C21 C26 C27 178.21(14)
N20 C21 C26 C27 0.89(17)
C25 C26 C27 C28 -1.4(3)
C21 C26 C27 C28 178.76(18)
C25 C26 C27 C32 179.55(18)
C21 C26 C27 C32 -0.25(17)
C32 C27 C28 C29 0.7(3)
C26 C27 C28 C29 -178.23(18)
C27 C28 C29 C30 0.4(3)
C28 C29 C30 C31 -0.3(3)
C29 C30 C31 C32 -0.8(2)
C30 C31 C32 N20 179.20(14)
C30 C31 C32 C27 2.0(2)
C2 N20 C32 C31 -3.7(2)
C21 N20 C32 C31 -176.49(15)
C2 N20 C32 C27 173.83(13)
C21 N20 C32 C27 1.04(16)
C28 C27 C32 C31 -1.9(2)
C26 C27 C32 C31 177.27(14)
C28 C27 C32 N20 -179.67(14)
C26 C27 C32 N20 -0.49(16)
C48 N47 C41 C46 -54.6(2)
C59 N47 C41 C46 123.48(16)
C48 N47 C41 C42 125.53(16)
C59 N47 C41 C42 -56.4(2)
C46 C41 C42 C43 -1.5(2)
N47 C41 C42 C43 178.41(14)
C46 C41 C42 N60 177.28(14)
N47 C41 C42 N60 -2.8(2)
C72 N60 C42 C43 -55.7(2)
C61 N60 C42 C43 114.95(17)
C72 N60 C42 C41 125.55(16)
C61 N60 C42 C41 -63.8(2)
C41 C42 C43 C44 1.3(2)
N60 C42 C43 C44 -177.52(14)
C42 C43 C44 C45 0.3(2)
C42 C43 C44 C73 178.65(15)
C43 C44 C45 C46 -1.7(2)
C73 C44 C45 C46 180.00(16)
C43 C44 C45 C74 -178.55(16)
C73 C44 C45 C74 3.1(3)
C44 C45 C46 C41 1.5(3)
C74 C45 C46 C41 178.42(16)
C42 C41 C46 C45 0.1(2)
N47 C41 C46 C45 -179.77(14)
C59 N47 C48 C49 179.84(15)
C41 N47 C48 C49 -1.8(2)
C59 N47 C48 C53 1.90(16)
C41 N47 C48 C53 -179.74(13)
C53 C48 C49 C50 1.3(2)
N47 C48 C49 C50 -176.42(15)
C48 C49 C50 C51 -0.8(3)
C49 C50 C51 C52 0.0(3)
C50 C51 C52 C53 0.3(3)
C51 C52 C53 C48 0.2(2)
C51 C52 C53 C54 178.90(17)
C49 C48 C53 C52 -1.0(2)
N47 C48 C53 C52 177.15(14)
C49 C48 C53 C54 179.97(14)
N47 C48 C53 C54 -1.90(16)
C52 C53 C54 C55 4.5(3)
C48 C53 C54 C55 -176.68(16)
C52 C53 C54 C59 -177.66(17)
C48 C53 C54 C59 1.19(17)
C59 C54 C55 C56 0.2(2)
C53 C54 C55 C56 177.89(16)
C54 C55 C56 C57 -0.9(2)
C55 C56 C57 C58 0.3(3)
C56 C57 C58 C59 1.0(2)
C57 C58 C59 N47 -178.11(14)
C57 C58 C59 C54 -1.8(2)
C48 N47 C59 C58 175.62(15)
C41 N47 C59 C58 -2.7(2)
C48 N47 C59 C54 -1.13(16)
C41 N47 C59 C54 -179.47(13)
C55 C54 C59 C58 1.2(2)
C53 C54 C59 C58 -177.06(14)
C55 C54 C59 N47 178.21(13)
C53 C54 C59 N47 -0.04(16)
C72 N60 C61 C62 178.10(15)
C42 N60 C61 C62 6.2(2)
C72 N60 C61 C66 -0.09(16)
C42 N60 C61 C66 -172.02(13)
N60 C61 C62 C63 -179.19(15)
C66 C61 C62 C63 -1.2(2)
C61 C62 C63 C64 0.7(2)
C62 C63 C64 C65 -0.3(3)
C63 C64 C65 C66 0.3(3)
C64 C65 C66 C61 -0.7(2)
C64 C65 C66 C67 178.96(17)
C62 C61 C66 C65 1.2(2)
N60 C61 C66 C65 179.59(14)
C62 C61 C66 C67 -178.52(14)
N60 C61 C66 C67 -0.16(16)
C65 C66 C67 C68 0.8(3)
C61 C66 C67 C68 -179.55(19)
C65 C66 C67 C72 -179.35(17)
C61 C66 C67 C72 0.35(17)
C72 C67 C68 C69 -0.1(3)
C66 C67 C68 C69 179.77(19)
C67 C68 C69 C70 -0.5(3)
C68 C69 C70 C71 0.7(3)
C69 C70 C71 C72 -0.2(3)
C70 C71 C72 N60 -179.08(17)
C70 C71 C72 C67 -0.4(3)
C61 N60 C72 C71 179.10(16)
C42 N60 C72 C71 -9.0(3)
C61 N60 C72 C67 0.31(17)
C42 N60 C72 C67 172.25(14)
C68 C67 C72 C71 0.6(3)
C66 C67 C72 C71 -179.29(15)
C68 C67 C72 N60 179.51(14)
C66 C67 C72 N60 -0.41(17)
